data_2312463
loop_
_publ_author_name
'Kennedy, Alan R.'
'Kirkhouse, Jennifer B. A.'
'McCarney, Karen M.'
'Puissegur, Olivier'

_publ_section_title
;
 Isostructural behaviour in ammonium and potassium salt forms of
 sulfonated azo dyes.
;
_journal_coeditor_code DG3051
_journal_issue 'Pt 3'
_journal_name_full 'Acta crystallographica. Section C, Structural chemistry'
_journal_page_first 66
_journal_page_last 79
_journal_paper_doi 10.1107/S2053229624001293
_journal_volume 80
_journal_year 2024
_chemical_formula_iupac 'N H4 +, C12 H10 N3 O3 S -, 1.5(H2 O1)'
_chemical_formula_moiety 'N H4 +, C12 H10 N3 O3 S -, 1.5(H2 O1)'
_chemical_formula_sum 'C12 H17 N4 O4.5 S'
_chemical_formula_weight 321.35
_chemical_name_systematic
;
Ammonium 4-[2-(4-aminophenyl)diazen-1-yl]benzenesulfonate sesquihydrate
;
_space_group_crystal_system monoclinic
_space_group_IT_number 15
_space_group_name_Hall '-C 2yc'
_space_group_name_H-M_alt 'C 1 2/c 1'
_atom_sites_solution_hydrogens mixed
_audit_creation_method SHELXL-2018/3
_cell_angle_alpha 90
_cell_angle_beta 100.091(2)
_cell_angle_gamma 90
_cell_formula_units_Z 8
_cell_length_a 35.1636(15)
_cell_length_b 7.8905(3)
_cell_length_c 10.4972(5)
_cell_measurement_reflns_used 3419
_cell_measurement_temperature 123(2)
_cell_measurement_theta_max 27.48
_cell_measurement_theta_min 1.00
_cell_volume 2867.5(2)
_computing_cell_refinement
;
<i>DENZO</i> and <i>COLLECT</i> (Otwinowski & Minor, 1997)
;
_computing_data_collection
;
<i>DENZO</i> and <i>COLLECT</i> (Otwinowski & Minor, 1997)
;
_computing_data_reduction
;
<i>DENZO</i> and <i>COLLECT</i> (Otwinowski & Minor, 1997)
;
_computing_publication_material
;
SHELXL2018 in WinGX (Farrugia, 2012)
;
_computing_structure_refinement
;
SHELXL2018 (Sheldrick, 2015<i>b</i>)
;
_computing_structure_solution
;
SIR92 (Altomare <i>et al.</i>,  1994)
;
_diffrn_ambient_temperature 123(2)
_diffrn_measured_fraction_theta_full 0.999
_diffrn_measured_fraction_theta_max 0.996
_diffrn_measurement_device_type 'Enraf--Nonius KappaCCD'
_diffrn_measurement_method 'phi and omega scans'
_diffrn_radiation_type MoK\a
_diffrn_radiation_wavelength 0.7107
_diffrn_reflns_av_R_equivalents 0.0744
_diffrn_reflns_av_unetI/netI 0.1058
_diffrn_reflns_limit_h_max 45
_diffrn_reflns_limit_h_min -45
_diffrn_reflns_limit_k_max 10
_diffrn_reflns_limit_k_min -10
_diffrn_reflns_limit_l_max 13
_diffrn_reflns_limit_l_min -13
_diffrn_reflns_number 6133
_diffrn_reflns_theta_full 26.000
_diffrn_reflns_theta_max 27.469
_diffrn_reflns_theta_min 2.353
_diffrn_source 'sealed tube'
_diffrn_standards_decay_% 0
_diffrn_standards_interval_count 0
_diffrn_standards_number 0
_exptl_absorpt_coefficient_mu 0.253
_exptl_absorpt_correction_type none
_exptl_crystal_colour yellow
_exptl_crystal_density_diffrn 1.489
_exptl_crystal_description plate
_exptl_crystal_F_000 1352
_exptl_crystal_size_max 0.35
_exptl_crystal_size_mid 0.30
_exptl_crystal_size_min 0.05
_refine_diff_density_max 0.262
_refine_diff_density_min -0.460
_refine_ls_extinction_method none
_refine_ls_goodness_of_fit_ref 1.016
_refine_ls_hydrogen_treatment mixed
_refine_ls_matrix_type full
_refine_ls_number_parameters 231
_refine_ls_number_reflns 3271
_refine_ls_number_restraints 1
_refine_ls_restrained_S_all 1.016
_refine_ls_R_factor_all 0.1183
_refine_ls_R_factor_gt 0.0493
_refine_ls_shift/su_max 0.000
_refine_ls_shift/su_mean 0.000
_refine_ls_structure_factor_coef Fsqd
_refine_ls_weighting_details 'w=1/[\s^2^(Fo^2^)+(0.0404P)^2^] where P=(Fo^2^+2Fc^2^)/3'
_refine_ls_weighting_scheme calc
_refine_ls_wR_factor_gt 0.0878
_refine_ls_wR_factor_ref 0.1050
_reflns_number_gt 1857
_reflns_number_total 3271
_reflns_threshold_expression 'I > 2\s(I)'
_cod_data_source_file dg3051.cif
_cod_data_source_block NH43
_cod_original_sg_symbol_H-M 'C 2/c'
_cod_original_formula_sum 'C12 H17 N4 O4.50 S'
_cod_database_code 2312463
_shelx_space_group_comment
;
The symmetry employed for this shelxl refinement is uniquely defined
by the following loop, which should always be used as a source of
symmetry information in preference to the above space-group names.
They are only intended as comments.
;

loop_
_space_group_symop_operation_xyz
'x, y, z'
'-x, y, -z+1/2'
'x+1/2, y+1/2, z'
'-x+1/2, y+1/2, -z+1/2'
'-x, -y, -z'
'x, -y, z-1/2'
'-x+1/2, -y+1/2, -z'
'x+1/2, -y+1/2, z-1/2'

loop_
_atom_site_type_symbol
_atom_site_label
_atom_site_fract_x
_atom_site_fract_y
_atom_site_fract_z
_atom_site_U_iso_or_equiv
_atom_site_adp_type
_atom_site_calc_flag
_atom_site_occupancy
_atom_site_disorder_assembly
_atom_site_disorder_group
S S1 0.43663(2) 0.11499(8) 0.70251(6) 0.01953(19) Uani d 1 . .
O O1 0.45304(4) 0.2492(2) 0.79049(15) 0.0232(4) Uani d 1 . .
O O2 0.45060(5) -0.0525(2) 0.74823(16) 0.0254(4) Uani d 1 . .
O O3 0.44203(5) 0.1429(2) 0.56905(15) 0.0258(4) Uani d 1 . .
O O1W 0.43599(5) 0.5179(3) 0.9712(2) 0.0288(5) Uani d 1 . .
O O2W 0.000000 0.0222(3) 0.750000 0.0255(6) Uani d 1 . .
N N1 0.26669(5) 0.1179(2) 0.69356(18) 0.0206(5) Uani d 1 . .
N N2 0.25653(6) 0.1029(2) 0.80233(19) 0.0209(5) Uani d 1 . .
N N3 0.09692(6) 0.1286(3) 0.8002(2) 0.0229(5) Uani d 1 . .
N N4 0.01011(8) 0.2779(3) 0.9447(2) 0.0231(5) Uani d 1 . .
C C1 0.38640(6) 0.1194(3) 0.7015(2) 0.0158(5) Uani d 1 . .
C C2 0.37175(7) 0.1937(3) 0.8030(2) 0.0178(6) Uani d 1 . .
H H3 0.388827 0.245602 0.872118 0.021 Uiso calc 1 . .
C C3 0.33251(7) 0.1922(3) 0.8037(2) 0.0199(6) Uani d 1 . .
H H4 0.322609 0.241477 0.873737 0.024 Uiso calc 1 . .
C C4 0.30749(7) 0.1180(3) 0.7009(2) 0.0182(6) Uani d 1 . .
C C5 0.32184(7) 0.0481(3) 0.5976(2) 0.0193(6) Uani d 1 . .
H H1 0.304641 0.001030 0.526474 0.023 Uiso calc 1 . .
C C6 0.36131(7) 0.0470(3) 0.5983(2) 0.0189(6) Uani d 1 . .
H H2 0.371235 -0.002996 0.528569 0.023 Uiso calc 1 . .
C C7 0.21591(7) 0.1143(3) 0.7977(2) 0.0189(6) Uani d 1 . .
C C8 0.20127(7) 0.0432(3) 0.9007(2) 0.0217(6) Uani d 1 . .
H H7 0.218270 -0.007777 0.970567 0.026 Uiso calc 1 . .
C C9 0.16185(7) 0.0469(3) 0.9011(2) 0.0204(6) Uani d 1 . .
H H8 0.151853 -0.005480 0.969770 0.024 Uiso calc 1 . .
C C10 0.13691(7) 0.1264(3) 0.8022(2) 0.0177(6) Uani d 1 . .
C C11 0.15198(7) 0.2021(3) 0.7018(2) 0.0211(6) Uani d 1 . .
H H6 0.135167 0.259073 0.634717 0.025 Uiso calc 1 . .
C C12 0.19107(7) 0.1952(3) 0.6988(2) 0.0197(6) Uani d 1 . .
H H5 0.200951 0.245721 0.629153 0.024 Uiso calc 1 . .
H H1N 0.0074(8) 0.178(4) 0.902(3) 0.046(9) Uiso d 1 . .
H H2N 0.0243(9) 0.255(4) 1.028(3) 0.068(11) Uiso d 1 . .
H H3N 0.0210(9) 0.348(4) 0.900(3) 0.065(12) Uiso d 1 . .
H H4N -0.0141(10) 0.327(4) 0.963(3) 0.081(12) Uiso d 1 . .
H H5N 0.0911(8) 0.092(3) 0.870(3) 0.036(9) Uiso d 1 . .
H H6N 0.0856(7) 0.223(4) 0.775(2) 0.038(9) Uiso d 1 . .
H H1W 0.4271(8) 0.525(4) 0.892(3) 0.040(10) Uiso d 1 . .
H H2W 0.4346(9) 0.622(4) 1.000(3) 0.065(12) Uiso d 1 . .
H H3W -0.0192(6) -0.044(3) 0.757(3) 0.049(10) Uiso d 1 . .

loop_
_atom_site_aniso_label
_atom_site_aniso_U_11
_atom_site_aniso_U_22
_atom_site_aniso_U_33
_atom_site_aniso_U_12
_atom_site_aniso_U_13
_atom_site_aniso_U_23
S1 0.0178(3) 0.0194(3) 0.0217(4) -0.0012(3) 0.0044(3) -0.0010(3)
O1 0.0187(10) 0.0243(10) 0.0269(10) -0.0035(8) 0.0046(7) -0.0055(9)
O2 0.0190(10) 0.0197(10) 0.0370(11) 0.0025(8) 0.0038(8) 0.0025(8)
O3 0.0229(10) 0.0360(12) 0.0202(9) -0.0035(9) 0.0087(7) 0.0004(8)
O1W 0.0314(12) 0.0306(13) 0.0240(13) 0.0036(10) 0.0038(9) 0.0001(10)
O2W 0.0249(17) 0.0245(16) 0.0294(15) 0.000 0.0109(13) 0.000
N1 0.0201(12) 0.0199(12) 0.0226(12) -0.0003(10) 0.0058(9) -0.0003(11)
N2 0.0186(12) 0.0218(12) 0.0234(12) -0.0003(10) 0.0066(9) 0.0005(10)
N3 0.0201(13) 0.0218(14) 0.0276(14) 0.0016(12) 0.0064(10) 0.0020(12)
N4 0.0245(14) 0.0216(15) 0.0237(15) -0.0005(12) 0.0058(12) -0.0015(13)
C1 0.0166(13) 0.0121(13) 0.0188(13) 0.0001(12) 0.0039(10) 0.0060(12)
C2 0.0186(14) 0.0163(13) 0.0178(13) -0.0021(12) 0.0011(10) 0.0012(11)
C3 0.0213(14) 0.0211(14) 0.0186(13) -0.0011(12) 0.0068(11) -0.0005(12)
C4 0.0158(13) 0.0173(13) 0.0215(14) 0.0019(12) 0.0037(10) 0.0048(12)
C5 0.0225(15) 0.0195(14) 0.0140(13) -0.0016(12) -0.0022(11) 0.0027(11)
C6 0.0199(14) 0.0205(14) 0.0173(14) 0.0022(12) 0.0064(11) -0.0002(12)
C7 0.0168(14) 0.0176(13) 0.0219(14) 0.0007(12) 0.0023(11) -0.0041(12)
C8 0.0214(15) 0.0242(14) 0.0184(14) 0.0013(12) 0.0008(11) 0.0004(12)
C9 0.0246(15) 0.0199(14) 0.0184(14) -0.0031(12) 0.0085(11) -0.0006(12)
C10 0.0185(14) 0.0141(13) 0.0214(14) 0.0002(12) 0.0057(11) -0.0016(12)
C11 0.0217(14) 0.0199(14) 0.0204(14) 0.0044(12) 0.0004(11) -0.0009(12)
C12 0.0204(14) 0.0197(14) 0.0195(14) -0.0026(12) 0.0043(11) -0.0001(12)

loop_
_atom_type_symbol
_atom_type_description
_atom_type_scat_dispersion_real
_atom_type_scat_dispersion_imag
_atom_type_scat_source
S S 0.1246 0.1234 'International Tables Vol C Tables 4.2.6.8 and 6.1.1.4'
O O 0.0106 0.0060 'International Tables Vol C Tables 4.2.6.8 and 6.1.1.4'
N N 0.0061 0.0033 'International Tables Vol C Tables 4.2.6.8 and 6.1.1.4'
C C 0.0033 0.0016 'International Tables Vol C Tables 4.2.6.8 and 6.1.1.4'
H H 0.0000 0.0000 'International Tables Vol C Tables 4.2.6.8 and 6.1.1.4'

loop_
_geom_angle_atom_site_label_1
_geom_angle_atom_site_label_2
_geom_angle_atom_site_label_3
_geom_angle_site_symmetry_1
_geom_angle_site_symmetry_3
_geom_angle
_geom_angle_publ_flag
O1 S1 O2 . . 112.10(10) ?
O1 S1 O3 . . 113.23(10) ?
O2 S1 O3 . . 110.97(10) ?
O1 S1 C1 . . 105.93(10) ?
O2 S1 C1 . . 107.36(10) ?
O3 S1 C1 . . 106.79(10) ?
H1W O1W H2W . . 104(3) ?
H3W O2W H3W . 2_556 106(4) ?
N2 N1 C4 . . 113.20(18) ?
N1 N2 C7 . . 113.92(19) ?
C10 N3 H5N . . 112.2(18) ?
C10 N3 H6N . . 114.9(18) ?
H5N N3 H6N . . 113(3) ?
H1N N4 H2N . . 106(3) ?
H1N N4 H3N . . 108(3) ?
H2N N4 H3N . . 115(3) ?
H1N N4 H4N . . 115(3) ?
H2N N4 H4N . . 103(2) ?
H3N N4 H4N . . 110(3) ?
C2 C1 C6 . . 119.9(2) ?
C2 C1 S1 . . 120.53(17) ?
C6 C1 S1 . . 119.54(18) ?
C3 C2 C1 . . 120.3(2) ?
C3 C2 H3 . . 119.8 ?
C1 C2 H3 . . 119.8 ?
C2 C3 C4 . . 119.6(2) ?
C2 C3 H4 . . 120.2 ?
C4 C3 H4 . . 120.2 ?
C5 C4 C3 . . 120.3(2) ?
C5 C4 N1 . . 117.3(2) ?
C3 C4 N1 . . 122.4(2) ?
C6 C5 C4 . . 119.9(2) ?
C6 C5 H1 . . 120.0 ?
C4 C5 H1 . . 120.0 ?
C5 C6 C1 . . 119.9(2) ?
C5 C6 H2 . . 120.1 ?
C1 C6 H2 . . 120.1 ?
C12 C7 C8 . . 119.7(2) ?
C12 C7 N2 . . 123.3(2) ?
C8 C7 N2 . . 116.9(2) ?
C9 C8 C7 . . 119.9(2) ?
C9 C8 H7 . . 120.0 ?
C7 C8 H7 . . 120.0 ?
C10 C9 C8 . . 120.6(2) ?
C10 C9 H8 . . 119.7 ?
C8 C9 H8 . . 119.7 ?
C9 C10 C11 . . 119.0(2) ?
C9 C10 N3 . . 121.1(2) ?
C11 C10 N3 . . 119.8(2) ?
C12 C11 C10 . . 120.8(2) ?
C12 C11 H6 . . 119.6 ?
C10 C11 H6 . . 119.6 ?
C11 C12 C7 . . 119.9(2) ?
C11 C12 H5 . . 120.1 ?
C7 C12 H5 . . 120.1 ?

loop_
_geom_bond_atom_site_label_1
_geom_bond_atom_site_label_2
_geom_bond_site_symmetry_2
_geom_bond_distance
_geom_bond_publ_flag
S1 O1 . 1.4564(17) ?
S1 O2 . 1.4612(17) ?
S1 O3 . 1.4630(16) ?
S1 C1 . 1.765(2) ?
O1W H1W . 0.83(3) ?
O1W H2W . 0.88(3) ?
O2W H3W . 0.867(10) ?
O2W H3W 2_556 0.867(10) ?
N1 N2 . 1.260(2) ?
N1 C4 . 1.423(3) ?
N2 C7 . 1.423(3) ?
N3 C10 . 1.403(3) ?
N3 H5N . 0.85(3) ?
N3 H6N . 0.86(3) ?
N4 H1N . 0.90(3) ?
N4 H2N . 0.94(3) ?
N4 H3N . 0.86(3) ?
N4 H4N . 0.98(4) ?
C1 C2 . 1.391(3) ?
C1 C6 . 1.394(3) ?
C2 C3 . 1.381(3) ?
C2 H3 . 0.9500 ?
C3 C4 . 1.396(3) ?
C3 H4 . 0.9500 ?
C4 C5 . 1.389(3) ?
C5 C6 . 1.387(3) ?
C5 H1 . 0.9500 ?
C6 H2 . 0.9500 ?
C7 C12 . 1.390(3) ?
C7 C8 . 1.394(3) ?
C8 C9 . 1.387(3) ?
C8 H7 . 0.9500 ?
C9 C10 . 1.387(3) ?
C9 H8 . 0.9500 ?
C10 C11 . 1.394(3) ?
C11 C12 . 1.382(3) ?
C11 H6 . 0.9500 ?
C12 H5 . 0.9500 ?

loop_
_geom_hbond_atom_site_label_D
_geom_hbond_atom_site_label_H
_geom_hbond_atom_site_label_A
_geom_hbond_site_symmetry_A
_geom_hbond_distance_DH
_geom_hbond_distance_HA
_geom_hbond_distance_DA
_geom_hbond_angle_DHA
_geom_hbond_publ_flag
N4 H1N O2W . 0.90(3) 2.00(3) 2.850(3) 157(2) yes
N4 H2N O1 7_557 0.94(3) 1.93(3) 2.862(3) 167(3) yes
N4 H2N O1W 7_557 0.94(3) 2.57(3) 3.039(3) 111(2) yes
N4 H3N O2 4_556 0.86(3) 2.14(3) 2.963(3) 161(3) yes
N4 H3N O3 4_556 0.86(3) 2.66(3) 3.351(3) 139(3) yes
N4 H4N O3 8_456 0.98(4) 2.07(4) 2.987(3) 155(3) yes
N3 H5N O1W 7_557 0.85(3) 2.23(3) 3.067(3) 168(2) yes
N3 H6N O2 4_556 0.86(3) 2.17(3) 3.015(3) 165(2) yes
O1W H1W N3 4_556 0.83(3) 2.21(3) 3.011(3) 162(3) yes
O1W H2W O3 6_566 0.88(3) 1.99(3) 2.861(3) 169(3) yes
O2W H3W O1 3_445 0.867(10) 1.965(14) 2.792(3) 159(3) yes

loop_
_geom_torsion_atom_site_label_1
_geom_torsion_atom_site_label_2
_geom_torsion_atom_site_label_3
_geom_torsion_atom_site_label_4
_geom_torsion_site_symmetry_1
_geom_torsion_site_symmetry_2
_geom_torsion_site_symmetry_3
_geom_torsion_site_symmetry_4
_geom_torsion
_geom_torsion_publ_flag
C4 N1 N2 C7 . . . . 175.90(19) ?
O1 S1 C1 C2 . . . . -21.1(2) ?
O2 S1 C1 C2 . . . . 98.82(19) ?
O3 S1 C1 C2 . . . . -142.10(19) ?
O1 S1 C1 C6 . . . . 159.19(18) ?
O2 S1 C1 C6 . . . . -80.9(2) ?
O3 S1 C1 C6 . . . . 38.2(2) ?
C6 C1 C2 C3 . . . . 1.7(3) ?
S1 C1 C2 C3 . . . . -178.02(18) ?
C1 C2 C3 C4 . . . . -1.0(4) ?
C2 C3 C4 C5 . . . . -0.9(4) ?
C2 C3 C4 N1 . . . . -177.6(2) ?
N2 N1 C4 C5 . . . . 147.6(2) ?
N2 N1 C4 C3 . . . . -35.6(3) ?
C3 C4 C5 C6 . . . . 2.1(4) ?
N1 C4 C5 C6 . . . . 179.0(2) ?
C4 C5 C6 C1 . . . . -1.4(4) ?
C2 C1 C6 C5 . . . . -0.5(3) ?
S1 C1 C6 C5 . . . . 179.20(18) ?
N1 N2 C7 C12 . . . . -23.1(3) ?
N1 N2 C7 C8 . . . . 158.6(2) ?
C12 C7 C8 C9 . . . . 2.9(4) ?
N2 C7 C8 C9 . . . . -178.7(2) ?
C7 C8 C9 C10 . . . . -2.4(4) ?
C8 C9 C10 C11 . . . . 0.3(4) ?
C8 C9 C10 N3 . . . . 178.9(2) ?
C9 C10 C11 C12 . . . . 1.4(3) ?
N3 C10 C11 C12 . . . . -177.2(2) ?
C10 C11 C12 C7 . . . . -1.0(3) ?
C8 C7 C12 C11 . . . . -1.2(3) ?
N2 C7 C12 C11 . . . . -179.5(2) ?
